data_4022859
loop_
_publ_author_name
'Alexander F. Pozharskii'
'Alexander V. Degtyarev'
'Oksana V. Ryabtsova'
'Valery A. Ozeryanskii'
'Mikhail E. Kletskii'
'Zoya A. Starikova'
'Lucjan Sobczyk'
'Alexander Filarowski'

_publ_section_title
;
 2-\a-Hydroxyalkyl- and 2,7-Di(\a-hydroxyalkyl)
 -1,8-bis(dimethylamino)naphthalenes: Stabilization
 of Nonconventional In/Out Conformers of "Proton Sponges"
 via N&#x00B7;&#x00B7;&#x00B7;H-O Intramolecular Hydrogen Bonding.
 A Remarkable Kind of Tandem Nitrogen Inversion
;
_journal_name_full 'Journal of Organic Chemistry'
_journal_page_first 3006
_journal_page_last 3019
_journal_paper_doi 10.1021/jo062667v
_journal_volume 72
_journal_year 2007
_chemical_formula_sum 'C20 H30 N2 O2'
_chemical_formula_weight 330.46
_chemical_name_systematic
; 
 ? 
;
_space_group_IT_number 61
_symmetry_cell_setting orthorhombic
_symmetry_space_group_name_Hall '-P 2ac 2ab'
_symmetry_space_group_name_H-M 'P b c a'
_atom_sites_solution_hydrogens geom
_atom_sites_solution_primary direct
_atom_sites_solution_secondary difmap
_audit_creation_method SHELXL-97
_cell_angle_alpha 90.00
_cell_angle_beta 90.00
_cell_angle_gamma 90.00
_cell_formula_units_Z 8
_cell_length_a 19.757(4)
_cell_length_b 8.9547(16)
_cell_length_c 21.234(4)
_cell_measurement_reflns_used 984
_cell_measurement_temperature 120(2)
_cell_measurement_theta_max 26.00
_cell_measurement_theta_min 2.68
_cell_volume 3756.6(12)
_computing_cell_refinement 'SAINTPlus (Bruker, 1998a)'
_computing_data_collection 'SMART (Bruker, 1998b)'
_computing_data_reduction 'SAINTPlus (Bruker, 1998a)'
_computing_molecular_graphics 'SHELXTL ver. 5.1 (Sheldrick, 1998b)'
_computing_publication_material 'SHELXTL ver. 5.1 (Sheldrick, 1998b)'
_computing_structure_refinement 'SHELXTL ver. 5.1 (Sheldrick, 1998b)'
_computing_structure_solution 'SHELXTL ver. 5.1 (Sheldrick, 1998b)'
_diffrn_ambient_temperature 120(2)
_diffrn_measured_fraction_theta_full 0.977
_diffrn_measured_fraction_theta_max 0.977
_diffrn_measurement_device_type 'Bruker SMART 1000 CCD area detector'
_diffrn_measurement_method 'phi and omega scans'
_diffrn_radiation_monochromator graphite
_diffrn_radiation_source 'fine-focus sealed tube'
_diffrn_radiation_type MoK\a
_diffrn_radiation_wavelength 0.71073
_diffrn_reflns_av_R_equivalents 0.0545
_diffrn_reflns_av_sigmaI/netI 0.0370
_diffrn_reflns_limit_h_max 25
_diffrn_reflns_limit_h_min -25
_diffrn_reflns_limit_k_max 11
_diffrn_reflns_limit_k_min -11
_diffrn_reflns_limit_l_max 27
_diffrn_reflns_limit_l_min -27
_diffrn_reflns_number 24566
_diffrn_reflns_theta_full 27.00
_diffrn_reflns_theta_max 27.00
_diffrn_reflns_theta_min 1.92
_exptl_absorpt_coefficient_mu 0.075
_exptl_absorpt_correction_T_max 0.928
_exptl_absorpt_correction_T_min 0.706
_exptl_absorpt_correction_type multi-scan
_exptl_absorpt_process_details 'SADABS (Sheldrick, 1998a)'
_exptl_crystal_colour yellowish
_exptl_crystal_density_diffrn 1.169
_exptl_crystal_density_method 'not measured'
_exptl_crystal_description plate
_exptl_crystal_F_000 1440
_exptl_crystal_size_max 0.30
_exptl_crystal_size_mid 0.40
_exptl_crystal_size_min 0.45
_refine_diff_density_max 0.193
_refine_diff_density_min -0.146
_refine_diff_density_rms 0.036
_refine_ls_extinction_method none
_refine_ls_goodness_of_fit_ref 1.008
_refine_ls_hydrogen_treatment constr
_refine_ls_matrix_type full
_refine_ls_number_parameters 217
_refine_ls_number_reflns 3760
_refine_ls_number_restraints 0
_refine_ls_restrained_S_all 1.008
_refine_ls_R_factor_all 0.0863
_refine_ls_R_factor_gt 0.0508
_refine_ls_shift/su_max 0.000
_refine_ls_shift/su_mean 0.000
_refine_ls_structure_factor_coef Fsqd
_refine_ls_weighting_details 'calc w=1/[\s^2^(Fo^2^)+(0.0116P)^2^+2.0150P] where P=(Fo^2^+2Fc^2^)/3'
_refine_ls_weighting_scheme calc
_refine_ls_wR_factor_gt 0.0893
_refine_ls_wR_factor_ref 0.0982
_reflns_number_gt 2349
_reflns_number_total 3760
_reflns_threshold_expression I>2\s(I)
_cod_data_source_file jo062667vsi20061228_103838.cif
_cod_data_source_block za137
_cod_depositor_comments
;
The following automatic conversions were performed:
'_symmetry_cell_setting' value 'Orthorhombic' changed to 'orthorhombic'
according to '/home/saulius/struct/CIF-dictionaries/cif_core.dic'
dictionary named 'cif_core.dic' version 2.4.1 from 2010-06-29.

Automatic conversion script
Id: cif_fix_enum 1527 2010-12-29 10:47:43Z saulius 
;
_cod_database_code 4022859

loop_
_symmetry_equiv_pos_as_xyz
'x, y, z'
'-x+1/2, -y, z+1/2'
'-x, y+1/2, -z+1/2'
'x+1/2, -y+1/2, -z'
'-x, -y, -z'
'x-1/2, y, -z-1/2'
'x, -y-1/2, z-1/2'
'-x-1/2, y-1/2, z'

loop_
_atom_site_label
_atom_site_type_symbol
_atom_site_fract_x
_atom_site_fract_y
_atom_site_fract_z
_atom_site_U_iso_or_equiv
_atom_site_adp_type
_atom_site_occupancy
_atom_site_symmetry_multiplicity
_atom_site_calc_flag
_atom_site_refinement_flags
N1 N 0.13021(7) 0.74137(15) 0.03188(7) 0.0310(3) Uani 1 1 d .
N2 N 0.16162(7) 0.80587(15) 0.16336(6) 0.0316(3) Uani 1 1 d .
O1 O 0.13597(7) 0.73329(14) -0.10068(6) 0.0444(3) Uani 1 1 d .
H1O H 0.1415 0.6957 -0.1385 0.053 Uiso 1 1 d R
O2 O 0.15988(6) 0.89342(14) 0.27899(5) 0.0358(3) Uani 1 1 d .
H2O H 0.1666 0.8467 0.2424 0.043 Uiso 1 1 d R
C1 C 0.13566(8) 0.89879(19) 0.02100(8) 0.0282(4) Uani 1 1 d .
C2 C 0.14031(8) 0.96425(19) -0.03880(8) 0.0290(4) Uani 1 1 d .
C3 C 0.13726(9) 1.1229(2) -0.04342(8) 0.0356(4) Uani 1 1 d .
H3A H 0.1456 1.1676 -0.0822 0.043 Uiso 1 1 calc R
C4 C 0.12271(9) 1.2102(2) 0.00624(8) 0.0344(4) Uani 1 1 d .
H4A H 0.1173 1.3124 0.0005 0.041 Uiso 1 1 calc R
C5 C 0.11556(8) 1.1481(2) 0.06717(8) 0.0320(4) Uani 1 1 d .
C6 C 0.09644(9) 1.24206(19) 0.11744(8) 0.0342(4) Uani 1 1 d .
H6A H 0.0867 1.3420 0.1096 0.041 Uiso 1 1 calc R
C7 C 0.09201(8) 1.18896(19) 0.17684(8) 0.0334(4) Uani 1 1 d .
H7A H 0.0760 1.2509 0.2087 0.040 Uiso 1 1 calc R
C8 C 0.11129(8) 1.04077(19) 0.19146(8) 0.0299(4) Uani 1 1 d .
C9 C 0.13080(8) 0.94440(18) 0.14271(8) 0.0281(4) Uani 1 1 d .
C10 C 0.12794(8) 0.99326(18) 0.07696(7) 0.0269(3) Uani 1 1 d .
C11 C 0.14415(9) 0.8890(2) -0.10403(8) 0.0341(4) Uani 1 1 d .
C12 C 0.21384(11) 0.9226(3) -0.13253(10) 0.0582(6) Uani 1 1 d .
H12A H 0.2485 0.8848 -0.1052 0.087 Uiso 1 1 calc R
H12B H 0.2192 1.0286 -0.1372 0.087 Uiso 1 1 calc R
H12C H 0.2174 0.8755 -0.1730 0.087 Uiso 1 1 calc R
C13 C 0.08792(11) 0.9487(2) -0.14660(9) 0.0500(5) Uani 1 1 d .
H13A H 0.0447 0.9271 -0.1281 0.075 Uiso 1 1 calc R
H13B H 0.0909 0.9017 -0.1872 0.075 Uiso 1 1 calc R
H13C H 0.0929 1.0548 -0.1513 0.075 Uiso 1 1 calc R
C14 C 0.10715(8) 0.9948(2) 0.26177(8) 0.0321(4) Uani 1 1 d .
C15 C 0.03805(9) 0.9226(2) 0.27342(9) 0.0421(5) Uani 1 1 d .
H15A H 0.0346 0.8934 0.3168 0.063 Uiso 1 1 calc R
H15B H 0.0333 0.8361 0.2471 0.063 Uiso 1 1 calc R
H15C H 0.0029 0.9929 0.2637 0.063 Uiso 1 1 calc R
C16 C 0.11537(10) 1.1270(2) 0.30719(9) 0.0433(5) Uani 1 1 d .
H16A H 0.1122 1.0919 0.3498 0.065 Uiso 1 1 calc R
H16B H 0.0803 1.1988 0.2995 0.065 Uiso 1 1 calc R
H16C H 0.1587 1.1728 0.3007 0.065 Uiso 1 1 calc R
C17 C 0.06159(9) 0.6853(2) 0.02247(9) 0.0394(4) Uani 1 1 d .
H17A H 0.0296 0.7587 0.0366 0.059 Uiso 1 1 calc R
H17B H 0.0556 0.5949 0.0461 0.059 Uiso 1 1 calc R
H17C H 0.0544 0.6654 -0.0215 0.059 Uiso 1 1 calc R
C18 C 0.18341(10) 0.6394(2) 0.01219(9) 0.0388(4) Uani 1 1 d .
H18A H 0.2268 0.6842 0.0199 0.058 Uiso 1 1 calc R
H18B H 0.1787 0.6185 -0.0319 0.058 Uiso 1 1 calc R
H18C H 0.1799 0.5481 0.0356 0.058 Uiso 1 1 calc R
C19 C 0.23327(9) 0.7924(2) 0.14537(9) 0.0388(4) Uani 1 1 d .
H19A H 0.2541 0.8893 0.1462 0.058 Uiso 1 1 calc R
H19B H 0.2364 0.7517 0.1037 0.058 Uiso 1 1 calc R
H19C H 0.2560 0.7276 0.1745 0.058 Uiso 1 1 calc R
C20 C 0.12298(10) 0.66722(19) 0.16383(8) 0.0375(4) Uani 1 1 d .
H20A H 0.0771 0.6878 0.1758 0.056 Uiso 1 1 calc R
H20B H 0.1428 0.5990 0.1935 0.056 Uiso 1 1 calc R
H20C H 0.1237 0.6235 0.1226 0.056 Uiso 1 1 calc R

loop_
_atom_site_aniso_label
_atom_site_aniso_U_11
_atom_site_aniso_U_22
_atom_site_aniso_U_33
_atom_site_aniso_U_23
_atom_site_aniso_U_13
_atom_site_aniso_U_12
N1 0.0378(8) 0.0234(7) 0.0319(8) 0.0010(6) -0.0003(6) -0.0024(6)
N2 0.0386(8) 0.0267(7) 0.0294(8) 0.0030(6) -0.0002(6) 0.0028(6)
O1 0.0711(9) 0.0358(7) 0.0264(6) -0.0031(5) 0.0017(6) -0.0014(7)
O2 0.0432(7) 0.0386(7) 0.0255(6) -0.0013(5) -0.0021(5) 0.0036(6)
C1 0.0282(8) 0.0293(9) 0.0273(9) -0.0001(7) -0.0005(7) 0.0002(7)
C2 0.0332(9) 0.0290(9) 0.0249(8) 0.0005(7) -0.0011(7) -0.0022(7)
C3 0.0417(10) 0.0340(10) 0.0312(9) 0.0070(8) -0.0027(8) -0.0057(8)
C4 0.0430(10) 0.0242(9) 0.0360(10) 0.0062(8) -0.0032(8) -0.0009(8)
C5 0.0312(9) 0.0290(9) 0.0357(10) 0.0006(7) 0.0006(7) -0.0001(7)
C6 0.0396(10) 0.0226(9) 0.0406(10) -0.0006(7) 0.0001(8) 0.0046(8)
C7 0.0362(9) 0.0302(9) 0.0338(9) -0.0056(8) 0.0036(8) 0.0040(8)
C8 0.0289(8) 0.0301(9) 0.0307(9) -0.0011(7) 0.0017(7) -0.0021(7)
C9 0.0291(8) 0.0252(8) 0.0299(9) 0.0005(7) 0.0025(7) -0.0020(7)
C10 0.0278(8) 0.0250(8) 0.0277(8) 0.0014(7) -0.0012(7) -0.0010(7)
C11 0.0448(10) 0.0336(10) 0.0237(8) 0.0000(7) -0.0012(7) -0.0053(8)
C12 0.0546(13) 0.0726(16) 0.0475(13) -0.0138(12) 0.0166(10) -0.0130(12)
C13 0.0712(14) 0.0418(11) 0.0369(10) -0.0013(9) -0.0205(10) 0.0015(11)
C14 0.0343(9) 0.0341(10) 0.0279(9) -0.0021(7) -0.0014(7) 0.0022(8)
C15 0.0405(11) 0.0507(12) 0.0350(10) 0.0007(9) 0.0016(8) -0.0018(9)
C16 0.0567(12) 0.0402(11) 0.0331(10) -0.0090(9) -0.0046(9) 0.0046(9)
C17 0.0446(10) 0.0362(10) 0.0376(10) 0.0009(8) -0.0018(8) -0.0066(9)
C18 0.0521(11) 0.0323(10) 0.0319(10) -0.0006(8) 0.0015(8) 0.0089(9)
C19 0.0367(10) 0.0375(10) 0.0421(10) -0.0034(9) -0.0036(8) 0.0090(8)
C20 0.0528(11) 0.0288(9) 0.0307(9) 0.0041(8) 0.0027(8) -0.0013(8)

loop_
_atom_type_symbol
_atom_type_description
_atom_type_scat_dispersion_real
_atom_type_scat_dispersion_imag
_atom_type_scat_source
C C 0.0033 0.0016 'International Tables Vol C Tables 4.2.6.8 and 6.1.1.4'
H H 0.0000 0.0000 'International Tables Vol C Tables 4.2.6.8 and 6.1.1.4'
N N 0.0061 0.0033 'International Tables Vol C Tables 4.2.6.8 and 6.1.1.4'
O O 0.0106 0.0060 'International Tables Vol C Tables 4.2.6.8 and 6.1.1.4'

loop_
_geom_angle_atom_site_label_1
_geom_angle_atom_site_label_2
_geom_angle_atom_site_label_3
_geom_angle
C1 N1 C18 121.16(14)
C1 N1 C17 112.73(14)
C18 N1 C17 114.59(14)
C9 N2 C20 120.72(14)
C9 N2 C19 113.31(14)
C20 N2 C19 115.86(14)
C11 O1 H1O 108.6
C14 O2 H2O 100.5
C2 C1 N1 124.24(15)
C2 C1 C10 119.97(16)
N1 C1 C10 115.41(14)
C1 C2 C3 118.47(16)
C1 C2 C11 129.37(15)
C3 C2 C11 112.05(15)
C4 C3 C2 122.31(17)
C4 C3 H3A 118.8
C2 C3 H3A 118.8
C3 C4 C5 120.70(17)
C3 C4 H4A 119.7
C5 C4 H4A 119.7
C6 C5 C4 118.95(16)
C6 C5 C10 121.11(15)
C4 C5 C10 119.94(16)
C7 C6 C5 120.92(16)
C7 C6 H6A 119.5
C5 C6 H6A 119.5
C6 C7 C8 121.16(16)
C6 C7 H7A 119.4
C8 C7 H7A 119.4
C9 C8 C7 119.31(16)
C9 C8 C14 124.18(15)
C7 C8 C14 116.48(15)
C8 C9 N2 114.77(15)
C8 C9 C10 120.64(15)
N2 C9 C10 124.07(14)
C5 C10 C9 115.91(14)
C5 C10 C1 117.48(15)
C9 C10 C1 126.60(15)
O1 C11 C13 107.06(15)
O1 C11 C12 108.52(17)
C13 C11 C12 110.52(17)
O1 C11 C2 112.46(14)
C13 C11 C2 110.05(15)
C12 C11 C2 108.23(15)
C11 C12 H12A 109.5
C11 C12 H12B 109.5
H12A C12 H12B 109.5
C11 C12 H12C 109.5
H12A C12 H12C 109.5
H12B C12 H12C 109.5
C11 C13 H13A 109.5
C11 C13 H13B 109.5
H13A C13 H13B 109.5
C11 C13 H13C 109.5
H13A C13 H13C 109.5
H13B C13 H13C 109.5
O2 C14 C15 109.91(15)
O2 C14 C16 104.58(13)
C15 C14 C16 108.57(15)
O2 C14 C8 112.12(13)
C15 C14 C8 108.35(14)
C16 C14 C8 113.22(15)
C14 C15 H15A 109.5
C14 C15 H15B 109.5
H15A C15 H15B 109.5
C14 C15 H15C 109.5
H15A C15 H15C 109.5
H15B C15 H15C 109.5
C14 C16 H16A 109.5
C14 C16 H16B 109.5
H16A C16 H16B 109.5
C14 C16 H16C 109.5
H16A C16 H16C 109.5
H16B C16 H16C 109.5
N1 C17 H17A 109.5
N1 C17 H17B 109.5
H17A C17 H17B 109.5
N1 C17 H17C 109.5
H17A C17 H17C 109.5
H17B C17 H17C 109.5
N1 C18 H18A 109.5
N1 C18 H18B 109.5
H18A C18 H18B 109.5
N1 C18 H18C 109.5
H18A C18 H18C 109.5
H18B C18 H18C 109.5
N2 C19 H19A 109.5
N2 C19 H19B 109.5
H19A C19 H19B 109.5
N2 C19 H19C 109.5
H19A C19 H19C 109.5
H19B C19 H19C 109.5
N2 C20 H20A 109.5
N2 C20 H20B 109.5
H20A C20 H20B 109.5
N2 C20 H20C 109.5
H20A C20 H20C 109.5
H20B C20 H20C 109.5

loop_
_geom_bond_atom_site_label_1
_geom_bond_atom_site_label_2
_geom_bond_distance
N1 C1 1.432(2)
N1 C18 1.454(2)
N1 C17 1.459(2)
N2 C9 1.450(2)
N2 C20 1.458(2)
N2 C19 1.471(2)
O1 C11 1.406(2)
O1 H1O 0.8787
O2 C14 1.429(2)
O2 H2O 0.8932
C1 C2 1.401(2)
C1 C10 1.467(2)
C2 C3 1.426(2)
C2 C11 1.542(2)
C3 C4 1.344(3)
C3 H3A 0.9300
C4 C5 1.415(2)
C4 H4A 0.9300
C5 C6 1.411(2)
C5 C10 1.423(2)
C6 C7 1.351(2)
C6 H6A 0.9300
C7 C8 1.415(2)
C7 H7A 0.9300
C8 C9 1.402(2)
C8 C14 1.551(2)
C9 C10 1.464(2)
C11 C13 1.529(3)
C11 C12 1.534(3)
C12 H12A 0.9600
C12 H12B 0.9600
C12 H12C 0.9600
C13 H13A 0.9600
C13 H13B 0.9600
C13 H13C 0.9600
C14 C15 1.531(2)
C14 C16 1.536(2)
C15 H15A 0.9600
C15 H15B 0.9600
C15 H15C 0.9600
C16 H16A 0.9600
C16 H16B 0.9600
C16 H16C 0.9600
C17 H17A 0.9600
C17 H17B 0.9600
C17 H17C 0.9600
C18 H18A 0.9600
C18 H18B 0.9600
C18 H18C 0.9600
C19 H19A 0.9600
C19 H19B 0.9600
C19 H19C 0.9600
C20 H20A 0.9600
C20 H20B 0.9600
C20 H20C 0.9600

loop_
_geom_torsion_atom_site_label_1
_geom_torsion_atom_site_label_2
_geom_torsion_atom_site_label_3
_geom_torsion_atom_site_label_4
_geom_torsion
C18 N1 C1 C2 61.6(2)
C17 N1 C1 C2 -79.7(2)
C18 N1 C1 C10 -125.47(17)
C17 N1 C1 C10 93.23(17)
N1 C1 C2 C3 172.53(15)
C10 C1 C2 C3 -0.1(2)
N1 C1 C2 C11 -3.2(3)
C10 C1 C2 C11 -175.84(16)
C1 C2 C3 C4 -7.5(3)
C11 C2 C3 C4 168.97(16)
C2 C3 C4 C5 5.6(3)
C3 C4 C5 C6 -176.38(17)
C3 C4 C5 C10 3.9(3)
C4 C5 C6 C7 -176.97(17)
C10 C5 C6 C7 2.7(3)
C5 C6 C7 C8 4.9(3)
C6 C7 C8 C9 -4.5(3)
C6 C7 C8 C14 177.23(16)
C7 C8 C9 N2 168.80(14)
C14 C8 C9 N2 -13.1(2)
C7 C8 C9 C10 -3.2(2)
C14 C8 C9 C10 174.88(15)
C20 N2 C9 C8 101.92(18)
C19 N2 C9 C8 -114.13(16)
C20 N2 C9 C10 -86.4(2)
C19 N2 C9 C10 57.6(2)
C6 C5 C10 C9 -9.9(2)
C4 C5 C10 C9 169.81(15)
C6 C5 C10 C1 169.37(15)
C4 C5 C10 C1 -10.9(2)
C8 C9 C10 C5 10.1(2)
N2 C9 C10 C5 -161.16(15)
C8 C9 C10 C1 -169.07(16)
N2 C9 C10 C1 19.7(3)
C2 C1 C10 C5 9.0(2)
N1 C1 C10 C5 -164.26(14)
C2 C1 C10 C9 -171.87(15)
N1 C1 C10 C9 14.9(2)
C1 C2 C11 O1 5.8(3)
C3 C2 C11 O1 -170.20(14)
C1 C2 C11 C13 125.04(19)
C3 C2 C11 C13 -50.9(2)
C1 C2 C11 C12 -114.1(2)
C3 C2 C11 C12 69.9(2)
C9 C8 C14 O2 36.8(2)
C7 C8 C14 O2 -145.09(15)
C9 C8 C14 C15 -84.7(2)
C7 C8 C14 C15 93.44(18)
C9 C8 C14 C16 154.80(16)
C7 C8 C14 C16 -27.0(2)

loop_
_cod_related_entry_id
_cod_related_entry_database
_cod_related_entry_code
1 ChemSpider 17283820
